data_7061550
loop_
_publ_author_name
'Bashirov, Denis A.'
'Kolybalov, Dmitry S.'
'Mironova, Olga A.'
'Sukhikh, Taisiya S.'
'Konchenko, Sergey N.'

_publ_section_title
;
 On the usability of salt metathesis reactions for the synthesis of
 sterically crowded tris-formamidinate Ln(iii) complexes: success and
 limits. Spontaneous reduction of Eu(iii) to Eu(ii)
;
_journal_issue 25
_journal_name_full 'New Journal of Chemistry'
_journal_page_first 11994
_journal_page_last 12001
_journal_paper_doi 10.1039/D2NJ01589G
_journal_volume 46
_journal_year 2022
_chemical_formula_moiety 'C54 H78 Cl Eu N4 O'
_chemical_formula_sum 'C54 H78 Cl Eu N4 O'
_chemical_formula_weight 986.61
_chemical_properties_physical Air-sensitive,Moisture-sensitive
_space_group_crystal_system triclinic
_space_group_IT_number 2
_space_group_name_Hall '-P 1'
_space_group_name_H-M_alt 'P -1'
_atom_sites_solution_hydrogens geom
_atom_sites_solution_primary iterative
_audit_creation_date 2020-08-26
_audit_creation_method
;
Olex2 1.2
(compiled 2018.05.29 svn.r3508 for OlexSys, GUI svn.r5506)
;
_audit_update_record
;
2022-01-11 deposited with the CCDC.	2022-05-24 downloaded from the CCDC.
;
_cell_angle_alpha 84.017(11)
_cell_angle_beta 78.118(12)
_cell_angle_gamma 80.397(11)
_cell_formula_units_Z 2
_cell_length_a 11.367(5)
_cell_length_b 14.758(5)
_cell_length_c 16.373(6)
_cell_measurement_reflns_used 2454
_cell_measurement_temperature 298(2)
_cell_measurement_theta_max 21.47
_cell_measurement_theta_min 2.67
_cell_volume 2643.2(18)
_computing_cell_refinement 'Bruker SAINT'
_computing_data_collection 'Bruker APEX2'
_computing_data_reduction 'Bruker SAINT'
_computing_molecular_graphics 'Olex2 (Dolomanov et al., 2009)'
_computing_publication_material 'Olex2 (Dolomanov et al., 2009)'
_computing_structure_refinement 'ShelXL (Sheldrick, 2015)'
_computing_structure_solution 'olex2.solve (Bourhis et al., 2015)'
_diffrn_ambient_temperature 298(2)
_diffrn_detector CCD
_diffrn_detector_area_resol_mean 8.33
_diffrn_detector_type 'Bruker APEXII CCD area detector'
_diffrn_measured_fraction_theta_full 0.983
_diffrn_measured_fraction_theta_max 0.983
_diffrn_measurement_device '\k-geometry diffractometer'
_diffrn_measurement_device_type 'CCD area detector'
_diffrn_measurement_method 'phi and omega scans'
_diffrn_radiation_monochromator graphite
_diffrn_radiation_type MoK\a
_diffrn_radiation_wavelength 0.71073
_diffrn_reflns_av_R_equivalents 0.1694
_diffrn_reflns_av_unetI/netI 0.2763
_diffrn_reflns_Laue_measured_fraction_full 0.983
_diffrn_reflns_Laue_measured_fraction_max 0.983
_diffrn_reflns_limit_h_max 13
_diffrn_reflns_limit_h_min -13
_diffrn_reflns_limit_k_max 17
_diffrn_reflns_limit_k_min -17
_diffrn_reflns_limit_l_max 16
_diffrn_reflns_limit_l_min -19
_diffrn_reflns_number 22217
_diffrn_reflns_point_group_measured_fraction_full 0.983
_diffrn_reflns_point_group_measured_fraction_max 0.983
_diffrn_reflns_theta_full 24.404
_diffrn_reflns_theta_max 24.403
_diffrn_reflns_theta_min 1.851
_diffrn_source 'sealed tube'
_exptl_absorpt_coefficient_mu 1.276
_exptl_absorpt_correction_T_max 0.7453
_exptl_absorpt_correction_T_min 0.5172
_exptl_absorpt_correction_type multi-scan
_exptl_absorpt_process_details
'SADABS-2012/1 (Bruker,2012) was used for absorption correction. wR2(int) was 0.2118 before and 0.0588 after correction. The Ratio of minimum to maximum transmission is 0.6939. The \l/2 correction factor is 0.0015.'
_exptl_crystal_colour pink
_exptl_crystal_colour_primary pink
_exptl_crystal_density_diffrn 1.240
_exptl_crystal_description prism
_exptl_crystal_F_000 1036
_exptl_crystal_size_max 0.27
_exptl_crystal_size_mid 0.17
_exptl_crystal_size_min 0.08
_refine_diff_density_max 1.490
_refine_diff_density_min -2.026
_refine_diff_density_rms 0.122
_refine_ls_extinction_method none
_refine_ls_goodness_of_fit_ref 0.944
_refine_ls_hydrogen_treatment constr
_refine_ls_matrix_type full
_refine_ls_number_parameters 566
_refine_ls_number_reflns 8545
_refine_ls_number_restraints 0
_refine_ls_restrained_S_all 0.944
_refine_ls_R_factor_all 0.1985
_refine_ls_R_factor_gt 0.0677
_refine_ls_shift/su_max 0.001
_refine_ls_shift/su_mean 0.000
_refine_ls_structure_factor_coef Fsqd
_refine_ls_weighting_details 'w=1/[\s^2^(Fo^2^)+(0.0271P)^2^] where P=(Fo^2^+2Fc^2^)/3'
_refine_ls_weighting_scheme calc
_refine_ls_wR_factor_gt 0.0852
_refine_ls_wR_factor_ref 0.1113
_reflns_Friedel_coverage 0.000
_reflns_number_gt 4091
_reflns_number_total 8545
_reflns_threshold_expression 'I > 2\s(I)'
_cod_data_source_file d2nj01589g2.cif
_cod_data_source_block kds103
_cod_depositor_comments 'Adding full bibliography for 7061550--7061554.cif.'
_cod_original_cell_volume 2643.2(17)
_cod_database_code 7061550
_shelx_shelxl_version_number 2017/1
_shelx_space_group_comment
;
The symmetry employed for this shelxl refinement is uniquely defined
by the following loop, which should always be used as a source of
symmetry information in preference to the above space-group names.
They are only intended as comments.
;
_shelx_estimated_absorpt_t_max 0.905
_shelx_estimated_absorpt_t_min 0.725
_olex2_refinement_description
;
1. Fixed Uiso
 At 1.2 times of:
  All C(H) groups, All C(H,H) groups
 At 1.5 times of:
  All C(H,H,H) groups
2.a Ternary CH refined with riding coordinates:
 C117(H117), C120(H120), C129(H129), C132(H132), C217(H217), C220(H220),
 C229(H229), C232(H232)
2.b Secondary CH2 refined with riding coordinates:
 C31(H31A,H31B), C32(H32A,H32B), C33(H33A,H33B), C34(H34A,H34B)
2.c Aromatic/amide H refined with riding coordinates:
 C11(H11), C21(H21), C113(H113), C114(H114), C115(H115), C125(H125),
 C126(H126), C127(H127), C213(H213), C214(H214), C215(H215), C225(H225),
 C226(H226), C227(H227)
2.d Idealised Me refined as rotating group:
 C118(H11D,H11E,H11F), C119(H11A,H11B,H11C), C121(H12A,H12B,H12C), C122(H12D,
 H12E,H12F), C130(H13D,H13E,H13F), C131(H13A,H13B,H13C), C133(H13J,H13K,H13L),
 C134(H13G,H13H,H13I), C218(H21D,H21E,H21F), C219(H21A,H21B,H21C), C221(H22A,
 H22B,H22C), C222(H22D,H22E,H22F), C230(H23A,H23B,H23C), C231(H23J,H23K,H23L),
 C233(H23D,H23E,H23F), C234(H23G,H23H,H23I)
;
_olex2_submission_special_instructions 'No special instructions were received'

loop_
_space_group_symop_operation_xyz
'x, y, z'
'-x, -y, -z'

loop_
_atom_site_label
_atom_site_type_symbol
_atom_site_fract_x
_atom_site_fract_y
_atom_site_fract_z
_atom_site_U_iso_or_equiv
_atom_site_adp_type
_atom_site_occupancy
_atom_site_site_symmetry_order
_atom_site_calc_flag
_atom_site_refinement_flags_posn
_atom_site_refinement_flags_adp
_atom_site_refinement_flags_occupancy
_atom_site_disorder_assembly
_atom_site_disorder_group
Eu1 Eu 0.21987(5) 0.71186(3) 0.28531(3) 0.03686(16) Uani 1 1 d . . . . .
Cl1 Cl 0.0154(2) 0.65852(15) 0.29442(15) 0.0701(8) Uani 1 1 d . . . . .
O31 O 0.2436(6) 0.5921(3) 0.3976(3) 0.0571(17) Uani 1 1 d . . . . .
N11 N 0.4101(6) 0.6289(4) 0.2206(4) 0.0435(19) Uani 1 1 d . . . . .
N12 N 0.2850(6) 0.7011(4) 0.1342(4) 0.0393(18) Uani 1 1 d . . . . .
N21 N 0.1942(6) 0.8059(4) 0.4033(4) 0.0370(18) Uani 1 1 d . . . . .
N22 N 0.1936(6) 0.8780(4) 0.2735(4) 0.0377(18) Uani 1 1 d . . . . .
C11 C 0.3835(8) 0.6463(5) 0.1454(5) 0.041(2) Uani 1 1 d . . . . .
H11 H 0.435578 0.619293 0.099927 0.050 Uiso 1 1 calc R . . . .
C21 C 0.1699(7) 0.8826(5) 0.3558(5) 0.041(2) Uani 1 1 d . . . . .
H21 H 0.137218 0.938044 0.379580 0.049 Uiso 1 1 calc R . . . .
C31 C 0.1470(9) 0.5535(7) 0.4538(6) 0.090(4) Uani 1 1 d . . . . .
H31A H 0.125401 0.502704 0.429767 0.108 Uiso 1 1 calc R . . . .
H31B H 0.075545 0.599832 0.465465 0.108 Uiso 1 1 calc R . . . .
C32 C 0.1936(13) 0.5211(10) 0.5311(7) 0.150(6) Uani 1 1 d . . . . .
H32A H 0.161545 0.564808 0.573406 0.180 Uiso 1 1 calc R . . . .
H32B H 0.168687 0.462059 0.552638 0.180 Uiso 1 1 calc R . . . .
C33 C 0.3204(11) 0.5125(9) 0.5117(6) 0.114(5) Uani 1 1 d . . . . .
H33A H 0.355662 0.448674 0.503965 0.137 Uiso 1 1 calc R . . . .
H33B H 0.351059 0.533232 0.556461 0.137 Uiso 1 1 calc R . . . .
C34 C 0.3515(9) 0.5699(6) 0.4340(6) 0.072(3) Uani 1 1 d . . . . .
H34A H 0.377130 0.625874 0.445814 0.087 Uiso 1 1 calc R . . . .
H34B H 0.417252 0.536831 0.395668 0.087 Uiso 1 1 calc R . . . .
C111 C 0.5161(9) 0.5652(6) 0.2311(5) 0.044(2) Uani 1 1 d . . . . .
C112 C 0.6136(9) 0.5999(6) 0.2482(5) 0.052(3) Uani 1 1 d . . . . .
C113 C 0.7153(9) 0.5377(7) 0.2607(6) 0.068(3) Uani 1 1 d . . . . .
H113 H 0.781960 0.559909 0.271768 0.082 Uiso 1 1 calc R . . . .
C114 C 0.7209(11) 0.4444(7) 0.2573(6) 0.076(3) Uani 1 1 d . . . . .
H114 H 0.789680 0.404071 0.266644 0.092 Uiso 1 1 calc R . . . .
C115 C 0.6243(11) 0.4122(6) 0.2402(6) 0.074(3) Uani 1 1 d . . . . .
H115 H 0.627985 0.349155 0.237369 0.089 Uiso 1 1 calc R . . . .
C116 C 0.5188(10) 0.4715(6) 0.2266(5) 0.058(3) Uani 1 1 d . . . . .
C117 C 0.6133(9) 0.7022(6) 0.2500(6) 0.064(3) Uani 1 1 d . . . . .
H117 H 0.530185 0.733606 0.250180 0.077 Uiso 1 1 calc R . . . .
C118 C 0.6958(10) 0.7373(7) 0.1705(6) 0.111(4) Uani 1 1 d . . . . .
H11D H 0.778084 0.708228 0.169650 0.166 Uiso 1 1 calc GR . . . .
H11E H 0.691615 0.802859 0.170227 0.166 Uiso 1 1 calc GR . . . .
H11F H 0.669191 0.722842 0.122099 0.166 Uiso 1 1 calc GR . . . .
C119 C 0.6529(10) 0.7264(6) 0.3260(7) 0.097(4) Uani 1 1 d . . . . .
H11A H 0.597341 0.708741 0.375401 0.145 Uiso 1 1 calc GR . . . .
H11B H 0.653715 0.791605 0.323053 0.145 Uiso 1 1 calc GR . . . .
H11C H 0.733093 0.694291 0.328191 0.145 Uiso 1 1 calc GR . . . .
C120 C 0.4169(10) 0.4311(6) 0.2064(7) 0.070(3) Uani 1 1 d . . . . .
H120 H 0.358976 0.482785 0.189032 0.084 Uiso 1 1 calc R . . . .
C121 C 0.4573(12) 0.3696(8) 0.1338(9) 0.156(6) Uani 1 1 d . . . . .
H12A H 0.487052 0.405643 0.083832 0.234 Uiso 1 1 calc GR . . . .
H12B H 0.389629 0.342712 0.125773 0.234 Uiso 1 1 calc GR . . . .
H12C H 0.520875 0.321622 0.145910 0.234 Uiso 1 1 calc GR . . . .
C122 C 0.3493(12) 0.3799(8) 0.2785(7) 0.141(6) Uani 1 1 d . . . . .
H12D H 0.399891 0.324120 0.292816 0.212 Uiso 1 1 calc GR . . . .
H12E H 0.277452 0.365172 0.263941 0.212 Uiso 1 1 calc GR . . . .
H12F H 0.326704 0.417306 0.325463 0.212 Uiso 1 1 calc GR . . . .
C123 C 0.2589(8) 0.7191(6) 0.0522(5) 0.049(2) Uani 1 1 d . . . . .
C124 C 0.1940(9) 0.6621(7) 0.0217(6) 0.066(3) Uani 1 1 d . . . . .
C125 C 0.1658(10) 0.6848(9) -0.0573(8) 0.093(4) Uani 1 1 d . . . . .
H125 H 0.123847 0.646414 -0.078305 0.112 Uiso 1 1 calc R . . . .
C126 C 0.1974(12) 0.7604(10) -0.1044(7) 0.094(5) Uani 1 1 d . . . . .
H126 H 0.174506 0.775030 -0.156077 0.113 Uiso 1 1 calc R . . . .
C127 C 0.2638(12) 0.8162(7) -0.0757(7) 0.085(4) Uani 1 1 d . . . . .
H127 H 0.288277 0.867067 -0.109437 0.102 Uiso 1 1 calc R . . . .
C128 C 0.2949(9) 0.7975(6) 0.0035(6) 0.059(3) Uani 1 1 d . . . . .
C129 C 0.1574(12) 0.5748(8) 0.0708(7) 0.090(4) Uani 1 1 d . . . . .
H129 H 0.184017 0.570347 0.124478 0.108 Uiso 1 1 calc R . . . .
C130 C 0.0193(13) 0.5775(9) 0.0890(8) 0.153(6) Uani 1 1 d . . . . .
H13D H -0.018600 0.629267 0.120809 0.229 Uiso 1 1 calc GR . . . .
H13E H -0.000818 0.521666 0.120321 0.229 Uiso 1 1 calc GR . . . .
H13F H -0.009316 0.583302 0.037153 0.229 Uiso 1 1 calc GR . . . .
C131 C 0.2209(11) 0.4905(7) 0.0248(8) 0.131(5) Uani 1 1 d . . . . .
H13A H 0.199465 0.494851 -0.029329 0.196 Uiso 1 1 calc GR . . . .
H13B H 0.196079 0.436080 0.056367 0.196 Uiso 1 1 calc GR . . . .
H13C H 0.307329 0.487419 0.018391 0.196 Uiso 1 1 calc GR . . . .
C132 C 0.3675(11) 0.8572(6) 0.0333(6) 0.070(3) Uani 1 1 d . . . . .
H132 H 0.348565 0.851684 0.094577 0.084 Uiso 1 1 calc R . . . .
C133 C 0.5022(10) 0.8240(6) 0.0065(6) 0.084(3) Uani 1 1 d . . . . .
H13J H 0.522856 0.825435 -0.053477 0.126 Uiso 1 1 calc GR . . . .
H13K H 0.521274 0.762101 0.029671 0.126 Uiso 1 1 calc GR . . . .
H13L H 0.547772 0.863461 0.026261 0.126 Uiso 1 1 calc GR . . . .
C134 C 0.3383(10) 0.9591(6) 0.0053(6) 0.105(4) Uani 1 1 d . . . . .
H13G H 0.365373 0.967902 -0.054159 0.157 Uiso 1 1 calc GR . . . .
H13H H 0.379114 0.994835 0.033163 0.157 Uiso 1 1 calc GR . . . .
H13I H 0.252149 0.978501 0.019156 0.157 Uiso 1 1 calc GR . . . .
C211 C 0.1594(10) 0.8100(5) 0.4923(5) 0.044(2) Uani 1 1 d . . . . .
C212 C 0.0366(10) 0.8133(6) 0.5300(6) 0.057(3) Uani 1 1 d . . . . .
C213 C 0.0047(10) 0.8193(6) 0.6157(6) 0.078(3) Uani 1 1 d . . . . .
H213 H -0.076738 0.823081 0.641540 0.093 Uiso 1 1 calc R . . . .
C214 C 0.0898(13) 0.8197(7) 0.6630(7) 0.092(4) Uani 1 1 d . . . . .
H214 H 0.067054 0.823808 0.720592 0.111 Uiso 1 1 calc R . . . .
C215 C 0.2105(12) 0.8141(7) 0.6245(8) 0.083(4) Uani 1 1 d . . . . .
H215 H 0.269190 0.813022 0.656789 0.099 Uiso 1 1 calc R . . . .
C216 C 0.2452(10) 0.8100(6) 0.5405(6) 0.055(3) Uani 1 1 d . . . . .
C217 C -0.0631(9) 0.8158(6) 0.4801(6) 0.062(3) Uani 1 1 d . . . . .
H217 H -0.024827 0.802832 0.422380 0.074 Uiso 1 1 calc R . . . .
C218 C -0.1454(9) 0.7428(6) 0.5160(7) 0.099(4) Uani 1 1 d . . . . .
H21D H -0.096341 0.683586 0.520629 0.148 Uiso 1 1 calc GR . . . .
H21E H -0.200918 0.740871 0.479478 0.148 Uiso 1 1 calc GR . . . .
H21F H -0.190403 0.758315 0.570351 0.148 Uiso 1 1 calc GR . . . .
C219 C -0.1420(9) 0.9111(6) 0.4789(6) 0.093(4) Uani 1 1 d . . . . .
H21A H -0.178382 0.925687 0.535170 0.139 Uiso 1 1 calc GR . . . .
H21B H -0.204692 0.910404 0.447698 0.139 Uiso 1 1 calc GR . . . .
H21C H -0.092233 0.956693 0.452983 0.139 Uiso 1 1 calc GR . . . .
C220 C 0.3795(10) 0.8072(6) 0.5004(6) 0.058(3) Uani 1 1 d . . . . .
H220 H 0.392720 0.783757 0.444826 0.070 Uiso 1 1 calc R . . . .
C221 C 0.4131(9) 0.9037(6) 0.4899(6) 0.085(4) Uani 1 1 d . . . . .
H22A H 0.360118 0.943658 0.458492 0.128 Uiso 1 1 calc GR . . . .
H22B H 0.495751 0.902034 0.460647 0.128 Uiso 1 1 calc GR . . . .
H22C H 0.404781 0.926360 0.543994 0.128 Uiso 1 1 calc GR . . . .
C222 C 0.4634(9) 0.7443(6) 0.5518(6) 0.081(3) Uani 1 1 d . . . . .
H22D H 0.458353 0.770204 0.604032 0.122 Uiso 1 1 calc GR . . . .
H22E H 0.545615 0.739073 0.521213 0.122 Uiso 1 1 calc GR . . . .
H22F H 0.438675 0.684430 0.562280 0.122 Uiso 1 1 calc GR . . . .
C223 C 0.1714(9) 0.9645(5) 0.2251(5) 0.044(2) Uani 1 1 d . . . . .
C224 C 0.0782(9) 0.9787(6) 0.1806(5) 0.055(3) Uani 1 1 d . . . . .
C225 C 0.0591(9) 1.0628(6) 0.1328(5) 0.066(3) Uani 1 1 d . . . . .
H225 H -0.002150 1.073213 0.101524 0.080 Uiso 1 1 calc R . . . .
C226 C 0.1295(11) 1.1288(7) 0.1321(6) 0.071(3) Uani 1 1 d . . . . .
H226 H 0.115140 1.184588 0.101091 0.086 Uiso 1 1 calc R . . . .
C227 C 0.2218(10) 1.1138(6) 0.1766(6) 0.068(3) Uani 1 1 d . . . . .
H227 H 0.269476 1.159630 0.175067 0.081 Uiso 1 1 calc R . . . .
C228 C 0.2455(9) 1.0306(6) 0.2245(5) 0.049(3) Uani 1 1 d . . . . .
C229 C -0.0071(11) 0.9100(6) 0.1850(7) 0.070(3) Uani 1 1 d . . . . .
H229 H 0.031602 0.851063 0.207653 0.084 Uiso 1 1 calc R . . . .
C230 C -0.1245(12) 0.9365(9) 0.2439(7) 0.140(5) Uani 1 1 d . . . . .
H23A H -0.108671 0.940830 0.298609 0.209 Uiso 1 1 calc GR . . . .
H23B H -0.176226 0.890713 0.246440 0.209 Uiso 1 1 calc GR . . . .
H23C H -0.163895 0.995070 0.224331 0.209 Uiso 1 1 calc GR . . . .
C231 C -0.0305(10) 0.8944(7) 0.0994(7) 0.103(4) Uani 1 1 d . . . . .
H23J H -0.069964 0.950670 0.075789 0.154 Uiso 1 1 calc GR . . . .
H23K H -0.081744 0.847561 0.105560 0.154 Uiso 1 1 calc GR . . . .
H23L H 0.045375 0.874976 0.063115 0.154 Uiso 1 1 calc GR . . . .
C232 C 0.3510(10) 1.0137(6) 0.2696(6) 0.065(3) Uani 1 1 d . . . . .
H232 H 0.323077 0.982853 0.324452 0.078 Uiso 1 1 calc R . . . .
C233 C 0.4541(10) 0.9499(7) 0.2248(7) 0.098(4) Uani 1 1 d . . . . .
H23D H 0.426980 0.892912 0.219523 0.146 Uiso 1 1 calc GR . . . .
H23E H 0.518705 0.938113 0.255904 0.146 Uiso 1 1 calc GR . . . .
H23F H 0.483019 0.977432 0.170175 0.146 Uiso 1 1 calc GR . . . .
C234 C 0.3987(10) 1.1004(6) 0.2854(7) 0.106(4) Uani 1 1 d . . . . .
H23G H 0.421271 1.135039 0.233090 0.159 Uiso 1 1 calc GR . . . .
H23H H 0.468324 1.082820 0.311280 0.159 Uiso 1 1 calc GR . . . .
H23I H 0.336189 1.137629 0.321568 0.159 Uiso 1 1 calc GR . . . .

loop_
_atom_site_aniso_label
_atom_site_aniso_U_11
_atom_site_aniso_U_22
_atom_site_aniso_U_33
_atom_site_aniso_U_23
_atom_site_aniso_U_13
_atom_site_aniso_U_12
Eu1 0.0428(3) 0.0328(2) 0.0344(3) 0.00037(18) -0.0094(2) -0.00301(19)
Cl1 0.0602(19) 0.0816(16) 0.0742(19) -0.0004(14) -0.0211(15) -0.0198(14)
O31 0.056(5) 0.058(4) 0.055(4) 0.022(3) -0.016(4) -0.011(3)
N11 0.045(5) 0.047(4) 0.040(5) 0.002(4) -0.018(4) -0.003(4)
N12 0.045(5) 0.051(4) 0.021(4) -0.013(3) -0.003(4) 0.001(4)
N21 0.046(5) 0.025(3) 0.033(5) -0.001(3) -0.001(4) 0.008(3)
N22 0.049(5) 0.033(4) 0.032(5) -0.001(4) -0.012(4) -0.005(3)
C11 0.047(7) 0.028(5) 0.047(7) -0.014(4) -0.002(5) -0.001(5)
C21 0.043(6) 0.033(5) 0.046(7) -0.011(5) -0.003(5) -0.006(4)
C31 0.067(8) 0.105(8) 0.079(8) 0.043(7) 0.008(7) -0.018(7)
C32 0.114(13) 0.237(16) 0.087(10) 0.095(11) -0.036(10) -0.041(13)
C33 0.089(11) 0.171(12) 0.060(8) 0.051(8) -0.005(8) -0.002(10)
C34 0.067(8) 0.084(7) 0.070(8) 0.008(6) -0.027(7) -0.014(6)
C111 0.041(7) 0.044(6) 0.041(6) -0.005(5) -0.009(5) 0.010(5)
C112 0.040(7) 0.054(6) 0.055(7) 0.009(5) -0.012(5) 0.010(6)
C113 0.044(7) 0.085(7) 0.075(8) 0.002(6) -0.020(6) -0.004(6)
C114 0.070(9) 0.075(8) 0.068(8) -0.003(6) -0.012(7) 0.031(7)
C115 0.081(10) 0.049(6) 0.090(9) -0.003(5) -0.027(8) 0.006(7)
C116 0.065(8) 0.056(6) 0.053(7) 0.007(5) -0.015(6) -0.010(7)
C117 0.046(7) 0.068(7) 0.088(8) 0.005(6) -0.036(7) -0.015(6)
C118 0.144(12) 0.091(8) 0.099(10) 0.016(8) -0.032(9) -0.026(8)
C119 0.099(10) 0.091(8) 0.104(10) -0.026(7) -0.023(8) -0.010(7)
C120 0.091(9) 0.030(5) 0.091(9) -0.009(6) -0.023(8) -0.001(6)
C121 0.136(14) 0.189(13) 0.163(15) -0.102(12) -0.061(13) 0.014(10)
C122 0.170(14) 0.151(11) 0.132(12) 0.029(10) -0.047(11) -0.109(11)
C123 0.051(7) 0.055(6) 0.040(6) -0.013(5) -0.020(5) 0.012(5)
C124 0.061(8) 0.086(8) 0.056(8) -0.028(7) -0.025(7) 0.005(7)
C125 0.080(10) 0.133(11) 0.079(10) -0.051(8) -0.045(9) 0.011(9)
C126 0.110(12) 0.122(11) 0.034(8) -0.012(8) -0.025(8) 0.043(9)
C127 0.111(11) 0.080(8) 0.051(8) -0.008(7) -0.015(7) 0.025(7)
C128 0.068(8) 0.058(6) 0.036(7) 0.002(5) -0.008(6) 0.027(6)
C129 0.099(12) 0.103(9) 0.088(10) -0.029(8) -0.030(9) -0.039(9)
C130 0.106(13) 0.206(14) 0.169(15) -0.067(12) -0.012(11) -0.070(11)
C131 0.122(12) 0.102(9) 0.186(16) -0.022(10) -0.059(12) -0.023(9)
C132 0.096(10) 0.061(6) 0.050(7) 0.007(6) -0.012(7) -0.017(7)
C133 0.079(9) 0.069(7) 0.103(10) -0.004(6) -0.018(8) -0.012(6)
C134 0.145(12) 0.054(6) 0.093(9) 0.013(6) 0.005(8) 0.001(7)
C211 0.068(8) 0.035(5) 0.026(6) -0.006(4) -0.005(6) 0.001(5)
C212 0.071(9) 0.063(6) 0.031(7) 0.004(5) -0.010(7) 0.001(6)
C213 0.066(9) 0.111(8) 0.046(8) -0.001(7) 0.002(7) -0.002(7)
C214 0.103(12) 0.134(9) 0.036(8) -0.014(7) -0.022(9) 0.007(9)
C215 0.075(10) 0.112(8) 0.063(10) 0.006(8) -0.033(8) 0.000(8)
C216 0.072(9) 0.059(6) 0.038(7) 0.006(5) -0.024(7) -0.011(6)
C217 0.052(7) 0.086(7) 0.046(7) -0.014(6) -0.003(6) -0.008(6)
C218 0.069(9) 0.102(8) 0.126(10) -0.012(8) 0.005(8) -0.040(7)
C219 0.064(8) 0.109(8) 0.099(10) -0.016(7) -0.019(7) 0.014(7)
C220 0.075(9) 0.063(6) 0.043(6) -0.002(5) -0.032(7) -0.006(6)
C221 0.083(9) 0.075(7) 0.104(9) 0.011(6) -0.035(8) -0.018(6)
C222 0.076(8) 0.089(7) 0.084(8) -0.001(6) -0.046(7) 0.008(6)
C223 0.053(7) 0.035(5) 0.042(6) 0.009(4) -0.010(5) -0.007(5)
C224 0.061(8) 0.045(6) 0.051(7) 0.019(5) -0.015(6) 0.004(6)
C225 0.074(8) 0.058(6) 0.056(7) 0.012(6) -0.011(6) 0.010(6)
C226 0.096(10) 0.052(6) 0.054(7) 0.018(5) -0.008(7) 0.001(7)
C227 0.084(9) 0.045(6) 0.066(8) -0.002(6) 0.008(7) -0.015(6)
C228 0.063(8) 0.041(5) 0.037(6) 0.002(5) 0.000(6) -0.007(5)
C229 0.092(10) 0.060(6) 0.076(8) 0.023(6) -0.056(8) -0.028(7)
C230 0.122(12) 0.217(14) 0.085(10) -0.033(10) 0.031(10) -0.093(11)
C231 0.094(10) 0.121(9) 0.099(10) -0.027(8) -0.026(9) -0.013(7)
C232 0.080(9) 0.049(6) 0.063(8) 0.008(6) -0.008(7) -0.019(6)
C233 0.089(10) 0.104(8) 0.103(11) -0.012(8) -0.038(9) 0.004(8)
C234 0.126(11) 0.072(7) 0.131(11) -0.018(7) -0.024(9) -0.039(7)

loop_
_atom_type_symbol
_atom_type_description
_atom_type_scat_dispersion_real
_atom_type_scat_dispersion_imag
_atom_type_scat_source
C C 0.0033 0.0016 'International Tables Vol C Tables 4.2.6.8 and 6.1.1.4'
H H 0.0000 0.0000 'International Tables Vol C Tables 4.2.6.8 and 6.1.1.4'
Cl Cl 0.1484 0.1585 'International Tables Vol C Tables 4.2.6.8 and 6.1.1.4'
Eu Eu -0.1578 3.6682 'International Tables Vol C Tables 4.2.6.8 and 6.1.1.4'
N N 0.0061 0.0033 'International Tables Vol C Tables 4.2.6.8 and 6.1.1.4'
O O 0.0106 0.0060 'International Tables Vol C Tables 4.2.6.8 and 6.1.1.4'

loop_
_geom_angle_atom_site_label_1
_geom_angle_atom_site_label_2
_geom_angle_atom_site_label_3
_geom_angle
_geom_angle_site_symmetry_1
_geom_angle_site_symmetry_3
_geom_angle_publ_flag
O31 Eu1 Cl1 84.09(15) . . ?
O31 Eu1 N12 128.6(2) . . ?
N11 Eu1 Cl1 123.73(16) . . ?
N11 Eu1 O31 81.9(2) . . ?
N11 Eu1 N12 56.0(2) . . ?
N11 Eu1 N21 124.3(2) . . ?
N11 Eu1 N22 118.6(2) . . ?
N12 Eu1 Cl1 95.46(16) . . ?
N21 Eu1 Cl1 105.86(16) . . ?
N21 Eu1 O31 79.58(19) . . ?
N21 Eu1 N12 146.76(19) . . ?
N22 Eu1 Cl1 109.39(16) . . ?
N22 Eu1 O31 135.4(2) . . ?
N22 Eu1 N12 93.2(2) . . ?
N22 Eu1 N21 56.00(19) . . ?
C31 O31 Eu1 126.0(5) . . ?
C31 O31 C34 107.9(6) . . ?
C34 O31 Eu1 123.6(5) . . ?
C11 N11 Eu1 92.5(6) . . ?
C11 N11 C111 118.9(8) . . ?
C111 N11 Eu1 147.5(5) . . ?
C11 N12 Eu1 90.7(5) . . ?
C11 N12 C123 119.3(8) . . ?
C123 N12 Eu1 149.6(6) . . ?
C21 N21 Eu1 91.5(5) . . ?
C21 N21 C211 117.7(6) . . ?
C211 N21 Eu1 146.1(4) . . ?
C21 N22 Eu1 92.6(4) . . ?
C21 N22 C223 115.6(6) . . ?
C223 N22 Eu1 150.2(5) . . ?
N12 C11 N11 120.5(9) . . ?
N22 C21 N21 118.2(7) . . ?
O31 C31 C32 106.1(8) . . ?
C33 C32 C31 108.0(10) . . ?
C32 C33 C34 106.7(9) . . ?
O31 C34 C33 107.3(8) . . ?
C112 C111 N11 117.8(7) . . ?
C112 C111 C116 121.6(9) . . ?
C116 C111 N11 120.6(9) . . ?
C111 C112 C113 117.8(8) . . ?
C111 C112 C117 122.0(8) . . ?
C113 C112 C117 120.2(9) . . ?
C114 C113 C112 122.2(10) . . ?
C115 C114 C113 118.9(10) . . ?
C114 C115 C116 121.8(9) . . ?
C111 C116 C115 117.8(10) . . ?
C111 C116 C120 123.5(9) . . ?
C115 C116 C120 118.7(9) . . ?
C112 C117 C118 109.7(9) . . ?
C119 C117 C112 112.9(8) . . ?
C119 C117 C118 109.7(8) . . ?
C116 C120 C121 113.0(9) . . ?
C122 C120 C116 113.9(9) . . ?
C122 C120 C121 109.0(9) . . ?
C124 C123 N12 120.6(8) . . ?
C124 C123 C128 120.3(8) . . ?
C128 C123 N12 119.0(8) . . ?
C123 C124 C129 122.1(9) . . ?
C125 C124 C123 118.6(10) . . ?
C125 C124 C129 119.3(10) . . ?
C126 C125 C124 122.1(11) . . ?
C125 C126 C127 119.8(11) . . ?
C126 C127 C128 121.0(11) . . ?
C123 C128 C132 121.2(8) . . ?
C127 C128 C123 118.2(10) . . ?
C127 C128 C132 120.6(9) . . ?
C124 C129 C130 111.6(10) . . ?
C124 C129 C131 110.6(10) . . ?
C131 C129 C130 110.9(10) . . ?
C128 C132 C133 110.6(9) . . ?
C128 C132 C134 113.7(9) . . ?
C133 C132 C134 110.0(8) . . ?
C212 C211 N21 119.2(9) . . ?
C216 C211 N21 120.7(10) . . ?
C216 C211 C212 120.1(9) . . ?
C211 C212 C217 122.7(9) . . ?
C213 C212 C211 118.3(10) . . ?
C213 C212 C217 119.0(10) . . ?
C214 C213 C212 121.4(11) . . ?
C213 C214 C215 119.1(11) . . ?
C216 C215 C214 121.3(11) . . ?
C211 C216 C220 120.8(10) . . ?
C215 C216 C211 119.8(10) . . ?
C215 C216 C220 119.3(10) . . ?
C212 C217 C218 111.4(8) . . ?
C212 C217 C219 111.3(8) . . ?
C218 C217 C219 108.9(8) . . ?
C216 C220 C222 112.4(7) . . ?
C221 C220 C216 110.0(8) . . ?
C221 C220 C222 109.0(8) . . ?
C224 C223 N22 119.2(8) . . ?
C224 C223 C228 122.3(8) . . ?
C228 C223 N22 118.5(8) . . ?
C223 C224 C225 118.4(9) . . ?
C223 C224 C229 122.5(7) . . ?
C225 C224 C229 118.9(9) . . ?
C226 C225 C224 120.4(9) . . ?
C225 C226 C227 120.6(9) . . ?
C226 C227 C228 121.2(9) . . ?
C223 C228 C227 117.1(9) . . ?
C223 C228 C232 122.4(8) . . ?
C227 C228 C232 120.4(9) . . ?
C224 C229 C231 113.0(8) . . ?
C230 C229 C224 111.3(9) . . ?
C230 C229 C231 110.5(10) . . ?
C228 C232 C234 115.5(8) . . ?
C233 C232 C228 111.0(8) . . ?
C233 C232 C234 108.8(9) . . ?

loop_
_geom_bond_atom_site_label_1
_geom_bond_atom_site_label_2
_geom_bond_distance
_geom_bond_site_symmetry_2
_geom_bond_publ_flag
Eu1 Cl1 2.547(3) . ?
Eu1 O31 2.438(5) . ?
Eu1 N11 2.396(7) . ?
Eu1 N12 2.446(6) . ?
Eu1 N21 2.436(6) . ?
Eu1 N22 2.413(6) . ?
O31 C31 1.435(9) . ?
O31 C34 1.447(9) . ?
N11 C11 1.318(9) . ?
N11 C111 1.427(10) . ?
N12 C11 1.301(9) . ?
N12 C123 1.423(9) . ?
N21 C21 1.328(8) . ?
N21 C211 1.435(9) . ?
N22 C21 1.324(9) . ?
N22 C223 1.445(8) . ?
C31 C32 1.475(12) . ?
C32 C33 1.397(13) . ?
C33 C34 1.467(10) . ?
C111 C112 1.384(10) . ?
C111 C116 1.388(10) . ?
C112 C113 1.388(11) . ?
C112 C117 1.512(11) . ?
C113 C114 1.374(11) . ?
C114 C115 1.356(12) . ?
C115 C116 1.404(12) . ?
C116 C120 1.495(11) . ?
C117 C118 1.536(12) . ?
C117 C119 1.503(11) . ?
C120 C121 1.520(13) . ?
C120 C122 1.479(12) . ?
C123 C124 1.396(11) . ?
C123 C128 1.404(10) . ?
C124 C125 1.390(13) . ?
C124 C129 1.518(12) . ?
C125 C126 1.345(13) . ?
C126 C127 1.379(13) . ?
C127 C128 1.402(12) . ?
C128 C132 1.481(12) . ?
C129 C130 1.531(14) . ?
C129 C131 1.518(14) . ?
C132 C133 1.515(12) . ?
C132 C134 1.527(10) . ?
C211 C212 1.400(12) . ?
C211 C216 1.375(11) . ?
C212 C213 1.383(12) . ?
C212 C217 1.522(11) . ?
C213 C214 1.360(13) . ?
C214 C215 1.379(13) . ?
C215 C216 1.355(13) . ?
C216 C220 1.528(12) . ?
C217 C218 1.536(10) . ?
C217 C219 1.537(11) . ?
C220 C221 1.520(10) . ?
C220 C222 1.533(10) . ?
C223 C224 1.382(11) . ?
C223 C228 1.389(10) . ?
C224 C225 1.406(10) . ?
C224 C229 1.502(11) . ?
C225 C226 1.358(11) . ?
C226 C227 1.373(12) . ?
C227 C228 1.404(10) . ?
C228 C232 1.507(11) . ?
C229 C230 1.496(15) . ?
C229 C231 1.526(12) . ?
C232 C233 1.491(12) . ?
C232 C234 1.534(11) . ?
